data_7027549
loop_
_publ_author_name
'Capdevila, Merc\`e'
'Carrasco, Yolanda'
'Clegg, William'
'Coxall, Robert A.'
'Gonz\'alez-Duarte, Pilar'
'Lled\'os, Agust\'i'
'Antonio Ram\'irez, Jos\'e'
'Ram\'irez, Antonio'

_publ_section_title
;
 Extending knowledge on the nucleophilicity of the {Pt2S2} core:
 Ph2PCH2CH2PPh2 as an alternative terminal ligand in [L2Pt(\m-S)2PtL2]
 metalloligands&#x200A;&#x2020;
;
_journal_issue 17
_journal_name_full 'Journal of the Chemical Society, Dalton Transactions'
_journal_page_first 3103
_journal_paper_doi 10.1039/a903899j
_journal_year 1999
_chemical_formula_sum 'C128 H115 B2 N P6 Pd1.31 Pt1.68 S2'
_chemical_formula_weight 2407.41
_chemical_name_systematic
;
 ?
;
_space_group_IT_number 2
_symmetry_cell_setting triclinic
_symmetry_space_group_name_Hall '-P 1'
_symmetry_space_group_name_H-M 'P -1'
_atom_sites_solution_hydrogens geom
_atom_sites_solution_primary direct
_atom_sites_solution_secondary difmap
_audit_creation_method SHELXL
_cell_angle_alpha 90.343(2)
_cell_angle_beta 99.8770(10)
_cell_angle_gamma 115.552(2)
_cell_formula_units_Z 2
_cell_length_a 14.0572(9)
_cell_length_b 15.1519(9)
_cell_length_c 29.5450(19)
_cell_measurement_reflns_used 16617
_cell_measurement_temperature 160(2)
_cell_measurement_theta_max 28.58
_cell_measurement_theta_min 1.90
_cell_volume 5570.6(6)
_computing_cell_refinement 'local programs'
_computing_data_collection 'Siemens SMART'
_computing_data_reduction 'Siemens SAINT'
_computing_structure_refinement 'SHELXL-96 (Sheldrick, 1996)'
_computing_structure_solution 'SHELXS-96 (Sheldrick, 1990)'
_diffrn_ambient_temperature 160(2)
_diffrn_measurement_device 'Siemens SMART CCD diffractometer'
_diffrn_measurement_method '\w rotation with narrow frames'
_diffrn_radiation_monochromator graphite
_diffrn_radiation_source 'fine-focus sealed tube'
_diffrn_radiation_type MoK\a
_diffrn_radiation_wavelength 0.71073
_diffrn_reflns_av_R_equivalents 0.0445
_diffrn_reflns_av_sigmaI/netI 0.0615
_diffrn_reflns_limit_h_max 18
_diffrn_reflns_limit_h_min -18
_diffrn_reflns_limit_k_max 12
_diffrn_reflns_limit_k_min -20
_diffrn_reflns_limit_l_max 37
_diffrn_reflns_limit_l_min -33
_diffrn_reflns_number 35621
_diffrn_reflns_theta_max 28.65
_diffrn_reflns_theta_min 0.70
_diffrn_standards_decay_% 0
_exptl_absorpt_coefficient_mu 2.494
_exptl_absorpt_correction_T_max 0.77949
_exptl_absorpt_correction_T_min 0.55109
_exptl_absorpt_correction_type empirical
_exptl_crystal_colour yellow
_exptl_crystal_density_diffrn 1.435
_exptl_crystal_description block
_exptl_crystal_F_000 2428
_exptl_crystal_size_max 0.28
_exptl_crystal_size_mid 0.16
_exptl_crystal_size_min 0.12
_refine_diff_density_max 1.132
_refine_diff_density_min -1.182
_refine_diff_density_rms 0.172
_refine_ls_extinction_coef 0.00007(2)
_refine_ls_extinction_expression Fc^*^=kFc[1+0.001xFc^2^\l^3^/sin(2\q)]^-1/4^
_refine_ls_extinction_method SHELXL
_refine_ls_goodness_of_fit_all 1.209
_refine_ls_goodness_of_fit_obs 1.190
_refine_ls_matrix_type full
_refine_ls_number_parameters 1284
_refine_ls_number_reflns 24671
_refine_ls_number_restraints 17
_refine_ls_restrained_S_all 1.209
_refine_ls_restrained_S_obs 1.190
_refine_ls_R_factor_all 0.0935
_refine_ls_R_factor_obs 0.0624
_refine_ls_shift/esd_max 0.667
_refine_ls_shift/esd_mean 0.002
_refine_ls_structure_factor_coef Fsqd
_refine_ls_weighting_details 'w=1/[\s^2^(Fo^2^)+(0.0000P)^2^+47.9407P] where P=(Fo^2^+2Fc^2^)/3'
_refine_ls_weighting_scheme calc
_refine_ls_wR_factor_all 0.1300
_refine_ls_wR_factor_obs 0.1121
_reflns_number_observed 19221
_reflns_number_total 24671
_reflns_observed_criterion >2sigma(I)
_cod_data_source_file 903899jsup1.cif
_cod_data_source_block pg108
_cod_depositor_comments
;
The following automatic conversions were performed:

'_refine_ls_weighting_scheme' value 'calc
w=1/[\s^2^(Fo^2^)+(0.0000P)^2^+47.9407P] where P=(Fo^2^+2Fc^2^)/3'
was changed to 'calc'. New tag '_refine_ls_weighting_details' was
created. The value of the new tag was set to
'w=1/[\s^2^(Fo^2^)+(0.0000P)^2^+47.9407P] where P=(Fo^2^+2Fc^2^)/3'.

Automatic conversion script
Id: cif_fix_values 3143 2015-03-26 13:38:13Z robertas 
;
_cod_original_sg_symbol_H-M P-1
_cod_database_code 7027549

loop_
_symmetry_equiv_pos_as_xyz
'x, y, z'
'-x, -y, -z'

loop_
_atom_site_aniso_label
_atom_site_aniso_U_11
_atom_site_aniso_U_22
_atom_site_aniso_U_33
_atom_site_aniso_U_23
_atom_site_aniso_U_13
_atom_site_aniso_U_12
Pt1 0.02234(19) 0.01993(19) 0.01585(18) -0.00004(12) 0.00243(12) 0.01051(14)
Pd1 0.02234(19) 0.01993(19) 0.01585(18) -0.00004(12) 0.00243(12) 0.01051(14)
Pt2 0.0167(2) 0.0187(2) 0.0178(2) 0.00028(13) 0.00262(13) 0.00707(15)
Pd2 0.0167(2) 0.0187(2) 0.0178(2) 0.00028(13) 0.00262(13) 0.00707(15)
Pt3 0.01675(17) 0.01736(18) 0.02159(18) 0.00072(12) 0.00290(12) 0.00723(13)
Pd3 0.01675(17) 0.01736(18) 0.02159(18) 0.00072(12) 0.00290(12) 0.00723(13)
S1 0.0210(8) 0.0213(8) 0.0234(8) 0.0031(7) 0.0067(7) 0.0101(7)
S2 0.0198(8) 0.0234(8) 0.0208(8) 0.0017(6) 0.0034(6) 0.0110(7)
P1 0.0290(10) 0.0281(10) 0.0200(9) 0.0034(7) 0.0032(7) 0.0156(8)
C1 0.031(4) 0.028(4) 0.026(4) 0.000(3) 0.003(3) 0.018(3)
C2 0.043(5) 0.035(4) 0.040(5) 0.002(4) 0.014(4) 0.020(4)
C3 0.046(5) 0.038(5) 0.068(7) 0.002(5) 0.019(5) 0.021(4)
C4 0.053(6) 0.051(6) 0.052(6) -0.010(5) 0.010(5) 0.033(5)
C5 0.071(7) 0.060(6) 0.037(5) -0.001(4) 0.015(5) 0.045(6)
C6 0.053(5) 0.041(5) 0.037(5) 0.006(4) 0.015(4) 0.029(4)
C7 0.035(4) 0.057(5) 0.020(4) 0.003(4) 0.010(3) 0.023(4)
C8 0.033(5) 0.081(7) 0.050(6) 0.032(5) 0.008(4) 0.026(5)
C9 0.038(6) 0.143(13) 0.034(5) 0.033(7) 0.009(4) 0.037(7)
C10 0.038(6) 0.103(10) 0.036(5) -0.013(6) 0.002(4) 0.009(6)
C11 0.044(6) 0.073(8) 0.072(8) -0.024(6) 0.005(6) 0.012(6)
C12 0.041(5) 0.041(5) 0.055(6) -0.014(4) 0.001(4) 0.014(4)
C13 0.039(4) 0.036(4) 0.024(4) 0.006(3) 0.004(3) 0.025(4)
C14 0.038(4) 0.034(4) 0.021(3) 0.006(3) 0.006(3) 0.021(4)
P2 0.0271(9) 0.0254(9) 0.0185(8) 0.0004(7) 0.0032(7) 0.0138(8)
C15 0.039(4) 0.028(4) 0.014(3) -0.001(3) 0.005(3) 0.015(3)
C16 0.037(5) 0.032(4) 0.053(5) 0.001(4) 0.016(4) 0.011(4)
C17 0.045(5) 0.047(5) 0.066(6) -0.011(5) 0.016(5) 0.027(5)
C18 0.063(6) 0.036(5) 0.049(5) -0.018(4) 0.005(5) 0.023(5)
C19 0.052(6) 0.037(5) 0.058(6) -0.016(4) -0.017(5) 0.014(5)
C20 0.036(5) 0.033(5) 0.053(5) -0.004(4) -0.009(4) 0.014(4)
C21 0.031(4) 0.023(4) 0.027(4) 0.005(3) 0.012(3) 0.012(3)
C22 0.040(5) 0.033(4) 0.029(4) 0.006(3) 0.004(3) 0.009(4)
C23 0.046(5) 0.043(5) 0.039(5) 0.000(4) -0.004(4) 0.004(4)
C24 0.039(5) 0.049(6) 0.053(6) 0.011(5) 0.011(4) -0.002(4)
C25 0.051(6) 0.057(6) 0.039(5) 0.011(5) 0.007(5) -0.007(5)
C26 0.046(5) 0.047(5) 0.023(4) 0.003(4) 0.005(4) 0.005(4)
P3 0.0187(9) 0.0220(9) 0.0247(9) -0.0001(7) 0.0039(7) 0.0090(7)
C27 0.026(4) 0.023(4) 0.028(4) 0.003(3) 0.009(3) 0.012(3)
C28 0.031(4) 0.036(4) 0.041(5) 0.008(4) 0.016(4) 0.012(4)
C29 0.040(5) 0.043(5) 0.052(6) 0.008(4) 0.023(4) 0.015(4)
C30 0.050(5) 0.063(6) 0.037(5) 0.013(4) 0.026(4) 0.036(5)
C31 0.037(5) 0.042(5) 0.042(5) -0.002(4) 0.004(4) 0.022(4)
C32 0.022(4) 0.034(4) 0.041(4) 0.002(3) 0.010(3) 0.012(3)
C33 0.018(3) 0.026(4) 0.022(3) -0.002(3) 0.000(3) 0.010(3)
C34 0.028(4) 0.033(4) 0.039(4) 0.004(3) 0.008(3) 0.017(3)
C35 0.040(5) 0.043(5) 0.045(5) 0.011(4) 0.009(4) 0.027(4)
C36 0.055(6) 0.031(4) 0.042(5) 0.006(4) 0.002(4) 0.019(4)
C37 0.033(4) 0.031(4) 0.031(4) 0.007(3) 0.011(3) 0.008(3)
C38 0.026(4) 0.029(4) 0.030(4) -0.007(3) -0.001(3) 0.011(3)
C39 0.021(3) 0.020(3) 0.032(4) -0.005(3) 0.005(3) 0.007(3)
C40 0.026(4) 0.031(4) 0.020(3) -0.007(3) -0.003(3) 0.010(3)
P4 0.0226(9) 0.0203(9) 0.0230(9) -0.0014(7) 0.0028(7) 0.0094(7)
C41 0.027(4) 0.019(3) 0.028(4) 0.003(3) 0.009(3) 0.011(3)
C42 0.030(4) 0.047(5) 0.028(4) 0.002(4) 0.001(3) 0.017(4)
C43 0.041(5) 0.049(5) 0.025(4) 0.000(4) 0.009(3) 0.023(4)
C44 0.040(5) 0.038(5) 0.035(4) -0.002(4) 0.017(4) 0.018(4)
C45 0.033(4) 0.036(4) 0.044(5) -0.003(4) 0.010(4) 0.019(4)
C46 0.030(4) 0.021(4) 0.026(4) -0.006(3) 0.001(3) 0.009(3)
C47 0.018(3) 0.027(4) 0.042(4) 0.008(3) 0.011(3) 0.009(3)
C48 0.062(6) 0.030(4) 0.050(5) -0.003(4) 0.024(5) 0.017(4)
C49 0.084(8) 0.030(5) 0.097(9) 0.008(5) 0.051(7) 0.026(5)
C50 0.057(7) 0.038(6) 0.098(9) 0.030(6) 0.028(6) 0.027(5)
C51 0.050(6) 0.048(6) 0.069(7) 0.036(5) 0.009(5) 0.024(5)
C52 0.035(5) 0.036(5) 0.044(5) 0.011(4) -0.001(4) 0.009(4)
P5 0.0200(9) 0.0220(9) 0.0266(9) 0.0014(7) 0.0051(7) 0.0088(7)
C53 0.016(3) 0.026(4) 0.028(4) 0.009(3) 0.008(3) 0.008(3)
C54 0.041(5) 0.027(4) 0.046(5) 0.010(4) 0.004(4) 0.010(4)
C55 0.066(6) 0.042(5) 0.030(4) 0.019(4) 0.008(4) 0.015(5)
C56 0.048(5) 0.035(5) 0.032(4) 0.003(4) 0.001(4) 0.011(4)
C57 0.039(5) 0.027(4) 0.034(4) 0.001(3) 0.007(4) 0.003(4)
C58 0.041(5) 0.031(4) 0.032(4) 0.000(3) 0.005(4) 0.016(4)
C59 0.019(3) 0.023(4) 0.034(4) -0.005(3) 0.003(3) 0.007(3)
C60 0.038(5) 0.044(5) 0.054(6) 0.014(4) 0.017(4) 0.020(4)
C61 0.031(5) 0.062(6) 0.066(7) 0.000(5) 0.021(5) 0.016(5)
C62 0.022(4) 0.045(5) 0.060(6) -0.023(4) -0.003(4) 0.014(4)
C63 0.036(5) 0.039(5) 0.049(5) -0.014(4) -0.004(4) 0.020(4)
C64 0.028(4) 0.033(4) 0.038(4) -0.008(3) -0.006(3) 0.015(3)
C65 0.023(4) 0.025(4) 0.035(4) -0.001(3) 0.009(3) 0.005(3)
C66 0.030(4) 0.022(4) 0.038(4) 0.007(3) 0.015(3) 0.012(3)
P6 0.0215(9) 0.0195(9) 0.0310(10) -0.0002(7) 0.0048(7) 0.0091(7)
C67 0.031(4) 0.026(4) 0.028(4) -0.003(3) 0.006(3) 0.009(3)
C68 0.037(5) 0.032(4) 0.043(5) 0.001(4) 0.010(4) 0.018(4)
C69 0.047(5) 0.036(5) 0.048(5) -0.014(4) 0.010(4) 0.008(4)
C70 0.043(5) 0.043(5) 0.039(5) -0.014(4) -0.002(4) 0.011(4)
C71 0.043(5) 0.054(6) 0.046(5) -0.004(4) -0.010(4) 0.024(5)
C72 0.048(5) 0.035(4) 0.040(5) -0.002(4) 0.000(4) 0.027(4)
C73 0.020(3) 0.018(3) 0.037(4) 0.000(3) 0.006(3) 0.007(3)
C74 0.031(4) 0.032(4) 0.040(4) -0.004(3) 0.008(3) 0.016(4)
C75 0.031(4) 0.042(5) 0.049(5) 0.000(4) -0.003(4) 0.020(4)
C76 0.035(4) 0.033(4) 0.054(5) -0.002(4) 0.016(4) 0.018(4)
C77 0.039(5) 0.040(5) 0.043(5) -0.003(4) 0.017(4) 0.016(4)
C78 0.026(4) 0.035(4) 0.045(5) 0.001(4) 0.009(3) 0.015(3)
B1 0.020(4) 0.020(4) 0.033(4) 0.008(3) 0.005(3) 0.005(3)
C79 0.015(3) 0.020(3) 0.031(4) 0.000(3) 0.000(3) 0.000(3)
C80 0.036(5) 0.035(4) 0.040(5) -0.002(4) -0.001(4) 0.016(4)
C81 0.032(5) 0.028(4) 0.068(6) -0.014(4) -0.001(4) 0.006(4)
C82 0.030(5) 0.029(5) 0.088(8) 0.008(5) 0.007(5) 0.003(4)
C83 0.046(5) 0.035(5) 0.060(6) 0.014(4) 0.012(5) 0.016(4)
C84 0.031(4) 0.032(4) 0.038(4) 0.007(3) 0.011(3) 0.012(3)
C85 0.024(4) 0.022(4) 0.033(4) 0.002(3) 0.000(3) 0.005(3)
C86 0.037(5) 0.031(4) 0.031(4) 0.000(3) -0.001(3) 0.009(4)
C87 0.060(6) 0.027(4) 0.028(4) -0.001(3) -0.011(4) -0.006(4)
C88 0.043(6) 0.030(5) 0.060(7) 0.001(4) -0.032(5) -0.004(4)
C89 0.020(4) 0.028(4) 0.082(8) 0.012(5) -0.020(4) 0.000(3)
C90 0.023(4) 0.027(4) 0.052(5) 0.005(4) 0.001(4) 0.007(3)
C91 0.029(4) 0.022(4) 0.019(3) -0.002(3) 0.003(3) 0.007(3)
C92 0.028(4) 0.028(4) 0.029(4) 0.002(3) 0.009(3) 0.013(3)
C93 0.031(4) 0.048(5) 0.049(5) 0.004(4) 0.010(4) 0.020(4)
C94 0.022(4) 0.052(6) 0.046(5) 0.003(4) 0.012(4) 0.009(4)
C95 0.033(4) 0.030(4) 0.046(5) 0.004(4) 0.011(4) 0.005(4)
C96 0.027(4) 0.031(4) 0.030(4) 0.003(3) 0.005(3) 0.012(3)
C97 0.034(4) 0.024(4) 0.032(4) 0.007(3) 0.011(3) 0.017(3)
C98 0.033(4) 0.032(4) 0.048(5) -0.001(4) 0.018(4) 0.009(4)
C99 0.039(5) 0.042(5) 0.050(5) 0.011(4) 0.028(4) 0.014(4)
C100 0.077(7) 0.044(5) 0.042(5) 0.010(4) 0.033(5) 0.035(5)
C101 0.059(6) 0.039(5) 0.026(4) -0.004(4) 0.004(4) 0.019(4)
C102 0.030(4) 0.026(4) 0.028(4) -0.002(3) 0.005(3) 0.006(3)
B2 0.034(5) 0.035(5) 0.026(4) -0.003(4) 0.006(4) 0.016(4)
C103 0.029(4) 0.050(5) 0.027(4) -0.005(4) 0.000(3) 0.017(4)
C104 0.043(5) 0.051(6) 0.034(5) -0.013(4) 0.004(4) 0.010(4)
C105 0.044(6) 0.087(9) 0.042(6) -0.026(6) -0.002(5) 0.015(6)
C106 0.049(6) 0.123(11) 0.030(5) -0.012(6) 0.004(4) 0.046(7)
C107 0.067(7) 0.101(9) 0.037(5) 0.007(6) 0.006(5) 0.059(7)
C108 0.052(6) 0.064(6) 0.030(4) -0.006(4) -0.005(4) 0.031(5)
C109 0.033(4) 0.021(4) 0.031(4) -0.005(3) 0.008(3) 0.010(3)
C110 0.044(5) 0.036(4) 0.030(4) 0.005(3) 0.007(4) 0.020(4)
C111 0.044(5) 0.049(5) 0.043(5) 0.004(4) 0.018(4) 0.020(4)
C112 0.030(4) 0.038(5) 0.041(5) 0.001(4) 0.005(4) 0.012(4)
C113 0.032(4) 0.033(4) 0.034(4) -0.002(3) 0.005(3) 0.012(4)
C114 0.033(4) 0.031(4) 0.025(4) -0.005(3) 0.004(3) 0.010(3)
C115 0.024(4) 0.031(4) 0.028(4) 0.000(3) 0.003(3) 0.011(3)
C116 0.037(5) 0.031(4) 0.037(4) -0.004(3) 0.007(4) 0.013(4)
C117 0.037(5) 0.032(4) 0.053(5) -0.003(4) 0.007(4) 0.012(4)
C118 0.034(5) 0.034(5) 0.059(6) 0.016(4) 0.009(4) 0.005(4)
C119 0.038(5) 0.052(6) 0.052(6) 0.016(5) 0.021(4) 0.019(4)
C120 0.035(5) 0.047(5) 0.044(5) 0.007(4) 0.010(4) 0.022(4)
C121 0.030(4) 0.043(5) 0.024(4) 0.003(3) 0.009(3) 0.020(4)
C122 0.046(5) 0.039(5) 0.035(4) 0.005(4) 0.015(4) 0.024(4)
C123 0.044(5) 0.058(6) 0.035(4) 0.005(4) 0.013(4) 0.033(5)
C124 0.054(6) 0.043(5) 0.037(5) 0.001(4) 0.009(4) 0.031(5)
C125 0.052(5) 0.028(4) 0.026(4) 0.000(3) 0.004(4) 0.019(4)
C126 0.033(4) 0.032(4) 0.028(4) 0.002(3) 0.003(3) 0.013(3)
N1 0.236(25) 0.261(26) 0.364(35) -0.031(24) -0.085(26) 0.181(24)
C127 0.289(31) 0.428(39) 0.205(27) 0.017(27) -0.019(26) 0.286(33)
C128 0.297(35) 0.628(57) 0.308(40) 0.128(42) 0.016(32) 0.339(42)

loop_
_atom_site_label
_atom_site_type_symbol
_atom_site_fract_x
_atom_site_fract_y
_atom_site_fract_z
_atom_site_U_iso_or_equiv
_atom_site_thermal_displace_type
_atom_site_occupancy
_atom_site_calc_flag
_atom_site_refinement_flags
Pt1 Pt 0.47065(3) 0.26942(2) 0.701566(11) 0.01910(12) Uani 0.591(4) d P
Pd1 Pd 0.47065(3) 0.26942(2) 0.701566(11) 0.01910(12) Uani 0.409(4) d P
Pt2 Pt 0.61205(3) 0.28156(3) 0.795120(12) 0.01810(13) Uani 0.448(4) d P
Pd2 Pd 0.61205(3) 0.28156(3) 0.795120(12) 0.01810(13) Uani 0.552(4) d P
Pt3 Pt 0.40670(2) 0.08775(2) 0.764494(11) 0.01877(12) Uani 0.646(5) d P
Pd3 Pd 0.40670(2) 0.08775(2) 0.764494(11) 0.01877(12) Uani 0.354(5) d P
S1 S 0.55404(13) 0.16947(12) 0.72876(6) 0.0213(4) Uani 1 d .
S2 S 0.42794(13) 0.25114(12) 0.77656(6) 0.0209(3) Uani 1 d .
P1 P 0.38688(15) 0.36066(14) 0.67245(6) 0.0248(4) Uani 1 d .
C1 C 0.3997(6) 0.4637(5) 0.7082(2) 0.0273(16) Uani 1 d .
C2 C 0.4485(7) 0.5604(6) 0.6971(3) 0.0378(19) Uani 1 d .
H2 H 0.4713 0.5733 0.6683 0.045 Uiso 1 calc R
C3 C 0.4645(8) 0.6381(7) 0.7273(4) 0.049(2) Uani 1 d .
H3 H 0.4979 0.7037 0.7194 0.058 Uiso 1 calc R
C4 C 0.4316(8) 0.6196(7) 0.7689(3) 0.049(2) Uani 1 d .
H4 H 0.4419 0.6727 0.7894 0.058 Uiso 1 calc R
C5 C 0.3841(8) 0.5252(7) 0.7812(3) 0.049(2) Uani 1 d .
H5 H 0.3632 0.5129 0.8103 0.059 Uiso 1 calc R
C6 C 0.3674(7) 0.4485(7) 0.7505(3) 0.039(2) Uani 1 d .
H6 H 0.3325 0.3831 0.7585 0.047 Uiso 1 calc R
C7 C 0.2457(6) 0.2853(7) 0.6497(3) 0.0353(19) Uani 1 d .
C8 C 0.1828(7) 0.3223(8) 0.6233(3) 0.054(3) Uani 1 d .
H8 H 0.2102 0.3908 0.6204 0.065 Uiso 1 calc R
C9 C 0.0785(8) 0.2587(11) 0.6009(3) 0.073(4) Uani 1 d .
H9 H 0.0353 0.2845 0.5829 0.087 Uiso 1 calc R
C10 C 0.0384(8) 0.1607(10) 0.6047(3) 0.068(4) Uani 1 d .
H10 H -0.0320 0.1181 0.5888 0.081 Uiso 1 calc R
C11 C 0.0994(9) 0.1232(9) 0.6316(4) 0.069(3) Uani 1 d .
H11 H 0.0707 0.0547 0.6347 0.083 Uiso 1 calc R
C12 C 0.2023(7) 0.1846(7) 0.6542(3) 0.048(2) Uani 1 d .
H12 H 0.2437 0.1581 0.6730 0.058 Uiso 1 calc R
C13 C 0.4373(7) 0.4083(6) 0.6201(2) 0.0302(17) Uani 1 d .
H13A H 0.3878 0.4300 0.6009 0.036 Uiso 1 calc R
H13B H 0.5090 0.4650 0.6283 0.036 Uiso 1 calc R
C14 C 0.4445(6) 0.3246(6) 0.5937(2) 0.0288(16) Uani 1 d .
H14A H 0.4780 0.3483 0.5666 0.035 Uiso 1 calc R
H14B H 0.3719 0.2703 0.5829 0.035 Uiso 1 calc R
P2 P 0.52674(15) 0.28256(14) 0.63396(6) 0.0230(4) Uani 1 d .
C15 C 0.5229(6) 0.1718(5) 0.6091(2) 0.0272(16) Uani 1 d .
C16 C 0.6176(7) 0.1627(6) 0.6117(3) 0.041(2) Uani 1 d .
H16 H 0.6842 0.2170 0.6240 0.050 Uiso 1 calc R
C17 C 0.6167(8) 0.0752(7) 0.5964(3) 0.049(2) Uani 1 d .
H17 H 0.6818 0.0694 0.5983 0.059 Uiso 1 calc R
C18 C 0.5188(8) -0.0030(7) 0.5784(3) 0.050(2) Uani 1 d .
H18 H 0.5170 -0.0628 0.5674 0.060 Uiso 1 calc R
C19 C 0.4245(8) 0.0046(7) 0.5764(3) 0.055(3) Uani 1 d .
H19 H 0.3580 -0.0500 0.5641 0.066 Uiso 1 calc R
C20 C 0.4256(7) 0.0916(6) 0.5922(3) 0.044(2) Uani 1 d .
H20 H 0.3600 0.0961 0.5915 0.052 Uiso 1 calc R
C21 C 0.6635(6) 0.3754(5) 0.6381(2) 0.0263(15) Uani 1 d .
C22 C 0.7346(7) 0.4001(6) 0.6798(3) 0.0367(19) Uani 1 d .
H22 H 0.7106 0.3690 0.7063 0.044 Uiso 1 calc R
C23 C 0.8401(8) 0.4693(7) 0.6836(3) 0.050(2) Uani 1 d .
H23 H 0.8884 0.4854 0.7125 0.059 Uiso 1 calc R
C24 C 0.8751(8) 0.5151(7) 0.6453(3) 0.055(3) Uani 1 d .
H24 H 0.9476 0.5627 0.6479 0.066 Uiso 1 calc R
C25 C 0.8054(8) 0.4917(8) 0.6035(3) 0.060(3) Uani 1 d .
H25 H 0.8292 0.5239 0.5773 0.072 Uiso 1 calc R
C26 C 0.7010(7) 0.4218(7) 0.5998(3) 0.045(2) Uani 1 d .
H26 H 0.6537 0.4048 0.5707 0.054 Uiso 1 calc R
P3 P 0.77512(14) 0.28277(13) 0.81387(6) 0.0218(4) Uani 1 d .
C27 C 0.8480(6) 0.2733(5) 0.7707(2) 0.0248(15) Uani 1 d .
C28 C 0.9425(6) 0.3506(6) 0.7648(3) 0.0359(18) Uani 1 d .
H28 H 0.9723 0.4101 0.7842 0.043 Uiso 1 calc R
C29 C 0.9932(7) 0.3404(7) 0.7305(3) 0.044(2) Uani 1 d .
H29 H 1.0583 0.3938 0.7266 0.053 Uiso 1 calc R
C30 C 0.9531(7) 0.2563(7) 0.7018(3) 0.044(2) Uani 1 d .
H30 H 0.9894 0.2513 0.6783 0.052 Uiso 1 calc R
C31 C 0.8578(7) 0.1779(7) 0.7076(3) 0.0395(19) Uani 1 d .
H31 H 0.8285 0.1189 0.6879 0.047 Uiso 1 calc R
C32 C 0.8052(6) 0.1860(6) 0.7425(3) 0.0323(17) Uani 1 d .
H32 H 0.7409 0.1323 0.7468 0.039 Uiso 1 calc R
C33 C 0.7644(5) 0.1842(5) 0.8505(2) 0.0222(14) Uani 1 d .
C34 C 0.8498(6) 0.1610(6) 0.8628(3) 0.0319(17) Uani 1 d .
H34 H 0.9139 0.1953 0.8513 0.038 Uiso 1 calc R
C35 C 0.8422(7) 0.0880(6) 0.8920(3) 0.0388(19) Uani 1 d .
H35 H 0.9014 0.0729 0.9007 0.047 Uiso 1 calc R
C36 C 0.7481(8) 0.0369(6) 0.9084(3) 0.044(2) Uani 1 d .
H36 H 0.7418 -0.0150 0.9274 0.052 Uiso 1 calc R
C37 C 0.6641(6) 0.0616(6) 0.8972(3) 0.0333(17) Uani 1 d .
H37 H 0.6011 0.0286 0.9096 0.040 Uiso 1 calc R
C38 C 0.6706(6) 0.1341(5) 0.8678(3) 0.0296(16) Uani 1 d .
H38 H 0.6116 0.1497 0.8596 0.036 Uiso 1 calc R
C39 C 0.8641(6) 0.3961(5) 0.8509(3) 0.0256(15) Uani 1 d .
H39A H 0.9284 0.3906 0.8675 0.031 Uiso 1 calc R
H39B H 0.8879 0.4524 0.8318 0.031 Uiso 1 calc R
C40 C 0.8028(6) 0.4123(6) 0.8851(2) 0.0274(16) Uani 1 d .
H40A H 0.8452 0.4779 0.9023 0.033 Uiso 1 calc R
H40B H 0.7899 0.3621 0.9076 0.033 Uiso 1 calc R
P4 P 0.67352(14) 0.40312(13) 0.85327(6) 0.0222(4) Uani 1 d .
C41 C 0.5972(6) 0.3999(5) 0.8974(2) 0.0240(15) Uani 1 d .
C42 C 0.6441(6) 0.4159(6) 0.9444(3) 0.0352(18) Uani 1 d .
H42 H 0.7173 0.4286 0.9538 0.042 Uiso 1 calc R
C43 C 0.5837(7) 0.4132(6) 0.9771(3) 0.0371(19) Uani 1 d .
H43 H 0.6157 0.4244 1.0089 0.044 Uiso 1 calc R
C44 C 0.4771(7) 0.3944(6) 0.9638(3) 0.0358(18) Uani 1 d .
H44 H 0.4363 0.3930 0.9865 0.043 Uiso 1 calc R
C45 C 0.4296(7) 0.3776(6) 0.9178(3) 0.0364(18) Uani 1 d .
H45 H 0.3558 0.3630 0.9090 0.044 Uiso 1 calc R
C46 C 0.4890(6) 0.3818(5) 0.8842(3) 0.0274(16) Uani 1 d .
H46 H 0.4568 0.3726 0.8525 0.033 Uiso 1 calc R
C47 C 0.7058(6) 0.5223(5) 0.8306(3) 0.0285(16) Uani 1 d .
C48 C 0.7520(8) 0.6069(6) 0.8609(3) 0.047(2) Uani 1 d .
H48 H 0.7653 0.6024 0.8933 0.056 Uiso 1 calc R
C49 C 0.7785(10) 0.6974(7) 0.8438(4) 0.065(3) Uani 1 d .
H49 H 0.8099 0.7551 0.8645 0.079 Uiso 1 calc R
C50 C 0.7599(9) 0.7050(7) 0.7975(4) 0.061(3) Uani 1 d .
H50 H 0.7799 0.7678 0.7862 0.073 Uiso 1 calc R
C51 C 0.7124(8) 0.6216(7) 0.7670(4) 0.055(3) Uani 1 d .
H51 H 0.6984 0.6266 0.7347 0.066 Uiso 1 calc R
C52 C 0.6851(7) 0.5303(6) 0.7841(3) 0.042(2) Uani 1 d .
H52 H 0.6516 0.4726 0.7633 0.050 Uiso 1 calc R
P5 P 0.28490(14) 0.00824(13) 0.80931(6) 0.0229(4) Uani 1 d .
C53 C 0.3442(5) 0.0317(5) 0.8706(2) 0.0229(14) Uani 1 d .
C54 C 0.3201(7) -0.0408(6) 0.9012(3) 0.040(2) Uani 1 d .
H54 H 0.2721 -0.1068 0.8899 0.048 Uiso 1 calc R
C55 C 0.3651(8) -0.0184(7) 0.9480(3) 0.050(2) Uani 1 d .
H55 H 0.3487 -0.0690 0.9684 0.060 Uiso 1 calc R
C56 C 0.4333(7) 0.0772(6) 0.9646(3) 0.041(2) Uani 1 d .
H56 H 0.4626 0.0932 0.9967 0.050 Uiso 1 calc R
C57 C 0.4589(7) 0.1493(6) 0.9349(3) 0.0378(19) Uani 1 d .
H57 H 0.5072 0.2150 0.9465 0.045 Uiso 1 calc R
C58 C 0.4159(7) 0.1283(6) 0.8884(3) 0.0347(18) Uani 1 d .
H58 H 0.4349 0.1793 0.8683 0.042 Uiso 1 calc R
C59 C 0.1633(6) 0.0249(5) 0.8049(3) 0.0267(15) Uani 1 d .
C60 C 0.0872(7) -0.0277(7) 0.8305(3) 0.043(2) Uani 1 d .
H60 H 0.0983 -0.0720 0.8509 0.052 Uiso 1 calc R
C61 C -0.0075(7) -0.0148(8) 0.8260(4) 0.053(3) Uani 1 d .
H61 H -0.0605 -0.0511 0.8433 0.063 Uiso 1 calc R
C62 C -0.0239(6) 0.0497(7) 0.7967(3) 0.044(2) Uani 1 d .
H62 H -0.0875 0.0585 0.7938 0.053 Uiso 1 calc R
C63 C 0.0529(7) 0.1010(6) 0.7718(3) 0.042(2) Uani 1 d .
H63 H 0.0420 0.1458 0.7517 0.050 Uiso 1 calc R
C64 C 0.1462(6) 0.0894(6) 0.7751(3) 0.0342(18) Uani 1 d .
H64 H 0.1980 0.1251 0.7571 0.041 Uiso 1 calc R
C65 C 0.2386(6) -0.1239(5) 0.7956(3) 0.0294(16) Uani 1 d .
H65A H 0.2083 -0.1607 0.8213 0.035 Uiso 1 calc R
H65B H 0.1818 -0.1475 0.7674 0.035 Uiso 1 calc R
C66 C 0.3344(6) -0.1406(5) 0.7880(3) 0.0285(16) Uani 1 d .
H66A H 0.3109 -0.2103 0.7776 0.034 Uiso 1 calc R
H66B H 0.3883 -0.1234 0.8170 0.034 Uiso 1 calc R
P6 P 0.39163(15) -0.06162(13) 0.74394(7) 0.0240(4) Uani 1 d .
C67 C 0.2915(6) -0.1241(5) 0.6924(3) 0.0300(16) Uani 1 d .
C68 C 0.2760(7) -0.2155(6) 0.6751(3) 0.0363(18) Uani 1 d .
H68 H 0.3241 -0.2418 0.6878 0.044 Uiso 1 calc R
C69 C 0.1909(8) -0.2688(7) 0.6394(3) 0.047(2) Uani 1 d .
H69 H 0.1814 -0.3312 0.6276 0.056 Uiso 1 calc R
C70 C 0.1202(8) -0.2322(7) 0.6208(3) 0.046(2) Uani 1 d .
H70 H 0.0613 -0.2700 0.5968 0.055 Uiso 1 calc R
C71 C 0.1341(8) -0.1410(7) 0.6368(3) 0.049(2) Uani 1 d .
H71 H 0.0853 -0.1157 0.6240 0.059 Uiso 1 calc R
C72 C 0.2212(7) -0.0861(6) 0.6723(3) 0.039(2) Uani 1 d .
H72 H 0.2326 -0.0223 0.6829 0.047 Uiso 1 calc R
C73 C 0.5116(5) -0.0739(5) 0.7386(3) 0.0250(15) Uani 1 d .
C74 C 0.5772(6) -0.0818(6) 0.7771(3) 0.0334(17) Uani 1 d .
H74 H 0.5587 -0.0820 0.8065 0.040 Uiso 1 calc R
C75 C 0.6710(7) -0.0896(6) 0.7729(3) 0.041(2) Uani 1 d .
H75 H 0.7174 -0.0929 0.7996 0.050 Uiso 1 calc R
C76 C 0.6961(7) -0.0925(6) 0.7301(3) 0.039(2) Uani 1 d .
H76 H 0.7585 -0.1002 0.7274 0.046 Uiso 1 calc R
C77 C 0.6317(7) -0.0844(6) 0.6910(3) 0.040(2) Uani 1 d .
H77 H 0.6501 -0.0852 0.6616 0.048 Uiso 1 calc R
C78 C 0.5396(6) -0.0751(6) 0.6954(3) 0.0347(18) Uani 1 d .
H78 H 0.4949 -0.0693 0.6687 0.042 Uiso 1 calc R
B1 B 0.7880(6) 0.4110(6) 0.1039(3) 0.0256(17) Uani 1 d .
C79 C 0.8258(5) 0.5305(5) 0.1025(2) 0.0253(15) Uani 1 d .
C80 C 0.8425(7) 0.5919(6) 0.1418(3) 0.0379(19) Uani 1 d .
H80 H 0.8406 0.5657 0.1709 0.046 Uiso 1 calc R
C81 C 0.8618(7) 0.6896(6) 0.1395(4) 0.047(2) Uani 1 d .
H81 H 0.8708 0.7281 0.1668 0.056 Uiso 1 calc R
C82 C 0.8681(7) 0.7311(7) 0.0982(4) 0.053(3) Uani 1 d .
H82 H 0.8825 0.7982 0.0969 0.064 Uiso 1 calc R
C83 C 0.8534(7) 0.6746(7) 0.0593(4) 0.047(2) Uani 1 d .
H83 H 0.8572 0.7024 0.0306 0.057 Uiso 1 calc R
C84 C 0.8328(6) 0.5763(6) 0.0614(3) 0.0338(18) Uani 1 d .
H84 H 0.8231 0.5387 0.0336 0.041 Uiso 1 calc R
C85 C 0.8527(6) 0.3887(5) 0.1516(3) 0.0290(16) Uani 1 d .
C86 C 0.8248(7) 0.3948(6) 0.1940(3) 0.0362(19) Uani 1 d .
H86 H 0.7671 0.4110 0.1953 0.043 Uiso 1 calc R
C87 C 0.8792(8) 0.3778(6) 0.2347(3) 0.050(3) Uani 1 d .
H87 H 0.8587 0.3845 0.2630 0.060 Uiso 1 calc R
C88 C 0.9617(8) 0.3518(7) 0.2349(4) 0.057(3) Uani 1 d .
H88 H 0.9982 0.3404 0.2627 0.069 Uiso 1 calc R
C89 C 0.9895(7) 0.3428(6) 0.1930(4) 0.051(3) Uani 1 d .
H89 H 1.0462 0.3249 0.1921 0.061 Uiso 1 calc R
C90 C 0.9364(6) 0.3595(6) 0.1521(3) 0.0359(19) Uani 1 d .
H90 H 0.9565 0.3512 0.1238 0.043 Uiso 1 calc R
C91 C 0.6587(6) 0.3574(5) 0.1052(2) 0.0255(15) Uani 1 d .
C92 C 0.5910(6) 0.4043(6) 0.0967(2) 0.0278(16) Uani 1 d .
H92 H 0.6214 0.4715 0.0909 0.033 Uiso 1 calc R
C93 C 0.4811(7) 0.3560(7) 0.0964(3) 0.042(2) Uani 1 d .
H93 H 0.4386 0.3910 0.0915 0.050 Uiso 1 calc R
C94 C 0.4344(7) 0.2582(7) 0.1032(3) 0.042(2) Uani 1 d .
H94 H 0.3591 0.2244 0.1019 0.051 Uiso 1 calc R
C95 C 0.4979(7) 0.2091(6) 0.1120(3) 0.039(2) Uani 1 d .
H95 H 0.4666 0.1417 0.1176 0.047 Uiso 1 calc R
C96 C 0.6067(6) 0.2581(6) 0.1127(3) 0.0298(16) Uani 1 d .
H96 H 0.6486 0.2227 0.1185 0.036 Uiso 1 calc R
C97 C 0.8114(6) 0.3676(5) 0.0583(3) 0.0277(16) Uani 1 d .
C98 C 0.9134(7) 0.4108(6) 0.0470(3) 0.0384(19) Uani 1 d .
H98 H 0.9667 0.4681 0.0653 0.046 Uiso 1 calc R
C99 C 0.9413(7) 0.3744(7) 0.0104(3) 0.042(2) Uani 1 d .
H99 H 1.0120 0.4064 0.0043 0.051 Uiso 1 calc R
C100 C 0.8647(9) 0.2912(7) -0.0167(3) 0.049(2) Uani 1 d .
H100 H 0.8829 0.2638 -0.0409 0.058 Uiso 1 calc R
C101 C 0.7613(8) 0.2483(7) -0.0081(3) 0.043(2) Uani 1 d .
H101 H 0.7071 0.1935 -0.0278 0.052 Uiso 1 calc R
C102 C 0.7361(6) 0.2850(5) 0.0291(3) 0.0307(17) Uani 1 d .
H102 H 0.6652 0.2528 0.0349 0.037 Uiso 1 calc R
B2 B 0.2727(7) 0.2126(7) 0.4461(3) 0.0319(19) Uani 1 d .
C103 C 0.2042(6) 0.1945(7) 0.3932(3) 0.0362(19) Uani 1 d .
C104 C 0.1425(7) 0.1015(7) 0.3686(3) 0.047(2) Uani 1 d .
H104 H 0.1390 0.0448 0.3832 0.056 Uiso 1 calc R
C105 C 0.0862(8) 0.0896(10) 0.3235(4) 0.064(3) Uani 1 d .
H105 H 0.0461 0.0255 0.3082 0.077 Uiso 1 calc R
C106 C 0.0877(8) 0.1682(10) 0.3011(3) 0.065(3) Uani 1 d .
H106 H 0.0490 0.1598 0.2704 0.078 Uiso 1 calc R
C107 C 0.1466(9) 0.2601(10) 0.3240(3) 0.061(3) Uani 1 d .
H107 H 0.1493 0.3162 0.3091 0.073 Uiso 1 calc R
C108 C 0.2023(8) 0.2713(8) 0.3688(3) 0.048(2) Uani 1 d .
H108 H 0.2416 0.3360 0.3837 0.058 Uiso 1 calc R
C109 C 0.4007(6) 0.2423(5) 0.4448(3) 0.0288(16) Uani 1 d .
C110 C 0.4481(7) 0.2738(6) 0.4066(3) 0.0357(18) Uani 1 d .
H110 H 0.4064 0.2828 0.3798 0.043 Uiso 1 calc R
C111 C 0.5537(7) 0.2926(7) 0.4058(3) 0.044(2) Uani 1 d .
H111 H 0.5822 0.3133 0.3787 0.053 Uiso 1 calc R
C112 C 0.6177(7) 0.2812(6) 0.4445(3) 0.0377(19) Uani 1 d .
H112 H 0.6896 0.2932 0.4441 0.045 Uiso 1 calc R
C113 C 0.5752(6) 0.2522(6) 0.4837(3) 0.0338(17) Uani 1 d .
H113 H 0.6183 0.2457 0.5107 0.041 Uiso 1 calc R
C114 C 0.4684(6) 0.2325(6) 0.4832(3) 0.0310(17) Uani 1 d .
H114 H 0.4401 0.2112 0.5102 0.037 Uiso 1 calc R
C115 C 0.2279(6) 0.1114(6) 0.4731(3) 0.0283(16) Uani 1 d .
C116 C 0.2497(7) 0.0333(6) 0.4605(3) 0.0357(18) Uani 1 d .
H116 H 0.2921 0.0415 0.4376 0.043 Uiso 1 calc R
C117 C 0.2118(7) -0.0545(6) 0.4801(3) 0.042(2) Uani 1 d .
H117 H 0.2290 -0.1050 0.4707 0.050 Uiso 1 calc R
C118 C 0.1494(7) -0.0704(7) 0.5132(3) 0.046(2) Uani 1 d .
H118 H 0.1226 -0.1316 0.5263 0.055 Uiso 1 calc R
C119 C 0.1269(7) 0.0041(7) 0.5268(3) 0.046(2) Uani 1 d .
H119 H 0.0842 -0.0053 0.5497 0.055 Uiso 1 calc R
C120 C 0.1663(7) 0.0931(7) 0.5074(3) 0.040(2) Uani 1 d .
H120 H 0.1507 0.1438 0.5179 0.048 Uiso 1 calc R
C121 C 0.2603(6) 0.3014(6) 0.4721(3) 0.0307(17) Uani 1 d .
C122 C 0.1577(7) 0.2917(6) 0.4755(3) 0.0373(19) Uani 1 d .
H122 H 0.0967 0.2327 0.4626 0.045 Uiso 1 calc R
C123 C 0.1416(7) 0.3645(7) 0.4969(3) 0.041(2) Uani 1 d .
H123 H 0.0708 0.3539 0.4989 0.050 Uiso 1 calc R
C124 C 0.2279(7) 0.4524(7) 0.5154(3) 0.041(2) Uani 1 d .
H124 H 0.2171 0.5021 0.5303 0.049 Uiso 1 calc R
C125 C 0.3307(7) 0.4668(6) 0.5117(3) 0.0353(18) Uani 1 d .
H125 H 0.3909 0.5272 0.5235 0.042 Uiso 1 calc R
C126 C 0.3448(6) 0.3926(6) 0.4907(3) 0.0317(17) Uani 1 d .
H126 H 0.4158 0.4040 0.4888 0.038 Uiso 1 calc R
N1 N -0.1056(22) 0.8983(21) 0.9430(11) 0.280(15) Uani 1 d DU
C127 C -0.0189(28) 0.9039(32) 0.9521(12) 0.270(15) Uani 1 d DU
C128 C 0.0897(27) 0.8999(34) 0.9645(13) 0.367(22) Uani 1 d DU
H12A H 0.1476 0.9668 0.9715 0.550 Uiso 1 calc R
H12B H 0.1005 0.8674 0.9384 0.550 Uiso 1 calc R
H12C H 0.0904 0.8628 0.9915 0.550 Uiso 1 calc R

loop_
_atom_type_symbol
_atom_type_description
_atom_type_scat_dispersion_real
_atom_type_scat_dispersion_imag
_atom_type_scat_source
C C 0.0033 0.0016 'International Tables Vol C Tables 4.2.6.8 and 6.1.1.4'
H H 0.0000 0.0000 'International Tables Vol C Tables 4.2.6.8 and 6.1.1.4'
B B 0.0013 0.0007 'International Tables Vol C Tables 4.2.6.8 and 6.1.1.4'
P P 0.1023 0.0942 'International Tables Vol C Tables 4.2.6.8 and 6.1.1.4'
S S 0.1246 0.1234 'International Tables Vol C Tables 4.2.6.8 and 6.1.1.4'
Pd Pd -0.9988 1.0072 'International Tables Vol C Tables 4.2.6.8 and 6.1.1.4'
Pt Pt -1.7033 8.3905 'International Tables Vol C Tables 4.2.6.8 and 6.1.1.4'
N N 0.0061 0.0033 'International Tables Vol C Tables 4.2.6.8 and 6.1.1.4'

loop_
_geom_angle_atom_site_label_1
_geom_angle_atom_site_label_2
_geom_angle_atom_site_label_3
_geom_angle
P2 Pt1 P1 85.19(7)
P2 Pt1 S1 93.18(6)
P1 Pt1 S1 177.36(7)
P2 Pt1 S2 173.41(6)
P1 Pt1 S2 100.99(6)
S1 Pt1 S2 80.73(6)
P2 Pt1 Pt2 123.84(5)
P1 Pt1 Pt2 132.95(5)
S1 Pt1 Pt2 49.68(4)
S2 Pt1 Pt2 49.99(4)
P2 Pt1 Pd2 123.84(5)
P1 Pt1 Pd2 132.95(5)
S1 Pt1 Pd2 49.68(4)
S2 Pt1 Pd2 49.99(4)
Pt2 Pt1 Pd2 0.00(3)
P2 Pt1 Pt3 128.99(5)
P1 Pt1 Pt3 133.41(5)
S1 Pt1 Pt3 46.66(4)
S2 Pt1 Pt3 47.48(4)
Pt2 Pt1 Pt3 58.798(11)
Pd2 Pt1 Pt3 58.798(11)
P2 Pt1 Pd3 128.99(5)
P1 Pt1 Pd3 133.41(5)
S1 Pt1 Pd3 46.66(4)
S2 Pt1 Pd3 47.48(4)
Pt2 Pt1 Pd3 58.798(11)
Pd2 Pt1 Pd3 58.798(11)
Pt3 Pt1 Pd3 0.00(2)
P2 Pd1 P1 85.19(7)
P2 Pd1 S1 93.18(6)
P1 Pd1 S1 177.36(7)
P2 Pd1 S2 173.41(6)
P1 Pd1 S2 100.99(6)
S1 Pd1 S2 80.73(6)
P2 Pd1 Pt2 123.84(5)
P1 Pd1 Pt2 132.95(5)
S1 Pd1 Pt2 49.68(4)
S2 Pd1 Pt2 49.99(4)
P2 Pd1 Pd2 123.84(5)
P1 Pd1 Pd2 132.95(5)
S1 Pd1 Pd2 49.68(4)
S2 Pd1 Pd2 49.99(4)
Pt2 Pd1 Pd2 0.00(3)
P2 Pd1 Pt3 128.99(5)
P1 Pd1 Pt3 133.41(5)
S1 Pd1 Pt3 46.66(4)
S2 Pd1 Pt3 47.48(4)
Pt2 Pd1 Pt3 58.798(11)
Pd2 Pd1 Pt3 58.798(11)
P2 Pd1 Pd3 128.99(5)
P1 Pd1 Pd3 133.41(5)
S1 Pd1 Pd3 46.66(4)
S2 Pd1 Pd3 47.48(4)
Pt2 Pd1 Pd3 58.798(11)
Pd2 Pd1 Pd3 58.798(11)
Pt3 Pd1 Pd3 0.00(2)
P3 Pt2 P4 85.81(7)
P3 Pt2 S1 94.80(6)
P4 Pt2 S1 173.40(6)
P3 Pt2 S2 170.29(6)
P4 Pt2 S2 100.03(6)
S1 Pt2 S2 80.30(6)
P3 Pt2 Pd1 131.82(5)
P4 Pt2 Pd1 126.28(5)
S1 Pt2 Pd1 49.23(4)
S2 Pt2 Pd1 49.84(4)
P3 Pt2 Pt1 131.82(5)
P4 Pt2 Pt1 126.28(5)
S1 Pt2 Pt1 49.23(4)
S2 Pt2 Pt1 49.84(4)
Pd1 Pt2 Pt1 0.00(2)
P3 Pt2 Pt3 121.17(5)
P4 Pt2 Pt3 135.93(5)
S1 Pt2 Pt3 48.71(4)
S2 Pt2 Pt3 49.51(4)
Pd1 Pt2 Pt3 62.977(11)
Pt1 Pt2 Pt3 62.977(11)
P3 Pt2 Pd3 121.17(5)
P4 Pt2 Pd3 135.93(5)
S1 Pt2 Pd3 48.71(4)
S2 Pt2 Pd3 49.51(4)
Pd1 Pt2 Pd3 62.977(11)
Pt1 Pt2 Pd3 62.977(11)
Pt3 Pt2 Pd3 0.00(2)
P3 Pd2 P4 85.81(7)
P3 Pd2 S1 94.80(6)
P4 Pd2 S1 173.40(6)
P3 Pd2 S2 170.29(6)
P4 Pd2 S2 100.03(6)
S1 Pd2 S2 80.30(6)
P3 Pd2 Pd1 131.82(5)
P4 Pd2 Pd1 126.28(5)
S1 Pd2 Pd1 49.23(4)
S2 Pd2 Pd1 49.84(4)
P3 Pd2 Pt1 131.82(5)
P4 Pd2 Pt1 126.28(5)
S1 Pd2 Pt1 49.23(4)
S2 Pd2 Pt1 49.84(4)
Pd1 Pd2 Pt1 0.00(2)
P3 Pd2 Pt3 121.17(5)
P4 Pd2 Pt3 135.93(5)
S1 Pd2 Pt3 48.71(4)
S2 Pd2 Pt3 49.51(4)
Pd1 Pd2 Pt3 62.977(11)
Pt1 Pd2 Pt3 62.977(11)
P3 Pd2 Pd3 121.17(5)
P4 Pd2 Pd3 135.93(5)
S1 Pd2 Pd3 48.71(4)
S2 Pd2 Pd3 49.51(4)
Pd1 Pd2 Pd3 62.977(11)
Pt1 Pd2 Pd3 62.977(11)
Pt3 Pd2 Pd3 0.00(2)
P6 Pt3 P5 85.66(7)
P6 Pt3 S1 93.23(6)
P5 Pt3 S1 170.27(6)
P6 Pt3 S2 172.52(6)
P5 Pt3 S2 100.87(6)
S1 Pt3 S2 80.95(6)
P6 Pt3 Pd2 128.92(5)
P5 Pt3 Pd2 124.99(5)
S1 Pt3 Pd2 49.41(4)
S2 Pt3 Pd2 49.70(4)
P6 Pt3 Pt2 128.92(5)
P5 Pt3 Pt2 124.99(5)
S1 Pt3 Pt2 49.41(4)
S2 Pt3 Pt2 49.70(4)
Pd2 Pt3 Pt2 0.00(3)
P6 Pt3 Pt1 125.01(5)
P5 Pt3 Pt1 140.13(5)
S1 Pt3 Pt1 46.90(4)
S2 Pt3 Pt1 47.51(4)
Pd2 Pt3 Pt1 58.225(11)
Pt2 Pt3 Pt1 58.225(11)
P6 Pt3 Pd1 125.01(5)
P5 Pt3 Pd1 140.13(5)
S1 Pt3 Pd1 46.90(4)
S2 Pt3 Pd1 47.51(4)
Pd2 Pt3 Pd1 58.225(11)
Pt2 Pt3 Pd1 58.225(11)
Pt1 Pt3 Pd1 0.00(2)
P6 Pd3 P5 85.66(7)
P6 Pd3 S1 93.23(6)
P5 Pd3 S1 170.27(6)
P6 Pd3 S2 172.52(6)
P5 Pd3 S2 100.87(6)
S1 Pd3 S2 80.95(6)
P6 Pd3 Pd2 128.92(5)
P5 Pd3 Pd2 124.99(5)
S1 Pd3 Pd2 49.41(4)
S2 Pd3 Pd2 49.70(4)
P6 Pd3 Pt2 128.92(5)
P5 Pd3 Pt2 124.99(5)
S1 Pd3 Pt2 49.41(4)
S2 Pd3 Pt2 49.70(4)
Pd2 Pd3 Pt2 0.00(3)
P6 Pd3 Pt1 125.01(5)
P5 Pd3 Pt1 140.13(5)
S1 Pd3 Pt1 46.90(4)
S2 Pd3 Pt1 47.51(4)
Pd2 Pd3 Pt1 58.225(11)
Pt2 Pd3 Pt1 58.225(11)
P6 Pd3 Pd1 125.01(5)
P5 Pd3 Pd1 140.13(5)
S1 Pd3 Pd1 46.90(4)
S2 Pd3 Pd1 47.51(4)
Pd2 Pd3 Pd1 58.225(11)
Pt2 Pd3 Pd1 58.225(11)
Pt1 Pd3 Pd1 0.00(2)
Pd3 S1 Pt3 0.00(3)
Pd3 S1 Pt1 86.44(6)
Pt3 S1 Pt1 86.44(6)
Pd3 S1 Pd1 86.44(6)
Pt3 S1 Pd1 86.44(6)
Pt1 S1 Pd1 0.00(3)
Pd3 S1 Pt2 81.88(5)
Pt3 S1 Pt2 81.88(5)
Pt1 S1 Pt2 81.08(5)
Pd1 S1 Pt2 81.08(5)
Pd3 S1 Pd2 81.88(5)
Pt3 S1 Pd2 81.88(5)
Pt1 S1 Pd2 81.08(5)
Pd1 S1 Pd2 81.08(5)
Pt2 S1 Pd2 0.00(3)
Pd3 S2 Pt3 0.00(3)
Pd3 S2 Pt1 85.01(6)
Pt3 S2 Pt1 85.01(6)
Pd3 S2 Pd1 85.01(6)
Pt3 S2 Pd1 85.01(6)
Pt1 S2 Pd1 0.00(3)
Pd3 S2 Pt2 80.79(5)
Pt3 S2 Pt2 80.79(5)
Pt1 S2 Pt2 80.16(5)
Pd1 S2 Pt2 80.16(5)
Pd3 S2 Pd2 80.79(5)
Pt3 S2 Pd2 80.79(5)
Pt1 S2 Pd2 80.16(5)
Pd1 S2 Pd2 80.16(5)
Pt2 S2 Pd2 0.00(3)
C1 P1 C7 108.5(4)
C1 P1 C13 107.3(4)
C7 P1 C13 101.7(4)
C1 P1 Pt1 118.7(2)
C7 P1 Pt1 111.7(3)
C13 P1 Pt1 107.5(2)
C1 P1 Pd1 118.7(2)
C7 P1 Pd1 111.7(3)
C13 P1 Pd1 107.5(2)
Pt1 P1 Pd1 0.00(3)
C6 C1 C2 117.4(7)
C6 C1 P1 119.5(6)
C2 C1 P1 122.9(6)
C3 C2 C1 120.9(8)
C4 C3 C2 119.7(9)
C3 C4 C5 120.9(9)
C4 C5 C6 118.9(9)
C5 C6 C1 122.2(8)
C8 C7 C12 118.7(9)
C8 C7 P1 121.8(7)
C12 C7 P1 119.1(7)
C7 C8 C9 119.8(11)
C10 C9 C8 120.8(11)
C9 C10 C11 119.9(10)
C10 C11 C12 120.3(12)
C11 C12 C7 120.4(10)
C14 C13 P1 107.2(5)
C13 C14 P2 106.6(5)
C15 P2 C21 105.6(3)
C15 P2 C14 109.9(3)
C21 P2 C14 105.3(4)
C15 P2 Pd1 115.2(2)
C21 P2 Pd1 112.7(2)
C14 P2 Pd1 107.7(2)
C15 P2 Pt1 115.2(2)
C21 P2 Pt1 112.7(2)
C14 P2 Pt1 107.7(2)
Pd1 P2 Pt1 0.00(3)
C16 C15 C20 119.4(7)
C16 C15 P2 119.6(6)
C20 C15 P2 120.6(6)
C15 C16 C17 121.1(8)
C18 C17 C16 118.6(9)
C19 C18 C17 120.9(8)
C18 C19 C20 120.4(9)
C15 C20 C19 119.6(9)
C22 C21 C26 118.3(7)
C22 C21 P2 119.8(6)
C26 C21 P2 121.9(6)
C21 C22 C23 120.8(8)
C24 C23 C22 119.8(9)
C25 C24 C23 120.1(9)
C26 C25 C24 119.8(9)
C25 C26 C21 121.1(8)
C27 P3 C33 105.9(3)
C27 P3 C39 106.6(3)
C33 P3 C39 104.9(3)
C27 P3 Pt2 122.3(2)
C33 P3 Pt2 108.5(2)
C39 P3 Pt2 107.5(2)
C27 P3 Pd2 122.3(2)
C33 P3 Pd2 108.5(2)
C39 P3 Pd2 107.5(2)
Pt2 P3 Pd2 0.00(3)
C28 C27 C32 120.1(7)
C28 C27 P3 121.7(6)
C32 C27 P3 118.2(5)
C29 C28 C27 119.3(8)
C30 C29 C28 122.3(8)
C29 C30 C31 118.7(8)
C30 C31 C32 120.2(8)
C27 C32 C31 119.4(7)
C34 C33 C38 119.7(7)
C34 C33 P3 120.6(6)
C38 C33 P3 119.6(5)
C33 C34 C35 120.2(7)
C34 C35 C36 120.0(8)
C37 C36 C35 119.8(8)
C36 C37 C38 120.6(8)
C37 C38 C33 119.5(7)
C40 C39 P3 108.6(5)
C39 C40 P4 108.7(5)
C41 P4 C47 104.8(3)
C41 P4 C40 104.9(3)
C47 P4 C40 105.0(3)
C41 P4 Pd2 122.3(2)
C47 P4 Pd2 111.0(3)
C40 P4 Pd2 107.5(2)
C41 P4 Pt2 122.3(2)
C47 P4 Pt2 111.0(3)
C40 P4 Pt2 107.5(2)
Pd2 P4 Pt2 0.00(3)
C42 C41 C46 119.3(7)
C42 C41 P4 121.4(6)
C46 C41 P4 119.3(5)
C43 C42 C41 119.8(7)
C42 C43 C44 120.5(8)
C45 C44 C43 120.4(7)
C44 C45 C46 120.3(8)
C45 C46 C41 119.6(7)
C52 C47 C48 119.2(8)
C52 C47 P4 121.3(6)
C48 C47 P4 119.6(6)
C49 C48 C47 119.7(9)
C50 C49 C48 120.8(10)
C49 C50 C51 120.2(9)
C50 C51 C52 119.2(10)
C47 C52 C51 120.9(9)
C59 P5 C53 104.9(3)
C59 P5 C65 105.3(3)
C53 P5 C65 105.4(3)
C59 P5 Pd3 120.5(3)
C53 P5 Pd3 112.6(2)
C65 P5 Pd3 106.9(2)
C59 P5 Pt3 120.5(3)
C53 P5 Pt3 112.6(2)
C65 P5 Pt3 106.9(2)
Pd3 P5 Pt3 0.00(3)
C54 C53 C58 118.0(7)
C54 C53 P5 123.4(6)
C58 C53 P5 118.6(5)
C53 C54 C55 121.1(8)
C56 C55 C54 119.6(8)
C57 C56 C55 119.9(8)
C56 C57 C58 121.2(8)
C57 C58 C53 120.1(7)
C60 C59 C64 120.0(7)
C60 C59 P5 120.1(6)
C64 C59 P5 119.9(6)
C59 C60 C61 119.2(8)
C62 C61 C60 120.7(9)
C63 C62 C61 118.9(8)
C62 C63 C64 121.9(9)
C63 C64 C59 119.3(8)
C66 C65 P5 108.3(5)
C65 C66 P6 106.7(5)
C73 P6 C67 107.4(4)
C73 P6 C66 106.5(3)
C67 P6 C66 101.7(4)
C73 P6 Pt3 118.8(2)
C67 P6 Pt3 114.3(3)
C66 P6 Pt3 106.6(2)
C73 P6 Pd3 118.8(2)
C67 P6 Pd3 114.3(3)
C66 P6 Pd3 106.6(2)
Pt3 P6 Pd3 0.00(3)
C68 C67 C72 118.6(7)
C68 C67 P6 120.4(6)
C72 C67 P6 120.7(6)
C69 C68 C67 120.5(8)
C70 C69 C68 120.5(8)
C69 C70 C71 120.5(8)
C70 C71 C72 119.2(9)
C67 C72 C71 120.7(8)
C74 C73 C78 118.9(7)
C74 C73 P6 120.3(6)
C78 C73 P6 120.8(6)
C73 C74 C75 120.2(8)
C76 C75 C74 120.0(8)
C75 C76 C77 120.9(8)
C76 C77 C78 118.9(8)
C77 C78 C73 121.1(8)
C97 B1 C91 110.4(6)
C97 B1 C79 109.9(6)
C91 B1 C79 108.2(6)
C97 B1 C85 110.2(6)
C91 B1 C85 107.7(6)
C79 B1 C85 110.4(6)
C84 C79 C80 114.7(7)
C84 C79 B1 122.6(7)
C80 C79 B1 122.4(7)
C81 C80 C79 122.3(8)
C82 C81 C80 120.7(9)
C83 C82 C81 119.0(9)
C82 C83 C84 120.5(9)
C83 C84 C79 122.8(8)
C86 C85 C90 115.8(7)
C86 C85 B1 120.8(7)
C90 C85 B1 123.4(7)
C85 C86 C87 121.8(9)
C88 C87 C86 121.9(10)
C87 C88 C89 117.5(9)
C88 C89 C90 121.5(9)
C89 C90 C85 121.4(9)
C96 C91 C92 114.7(7)
C96 C91 B1 121.3(7)
C92 C91 B1 123.9(6)
C93 C92 C91 122.7(7)
C94 C93 C92 120.0(8)
C93 C94 C95 119.4(8)
C96 C95 C94 119.9(8)
C95 C96 C91 123.3(7)
C98 C97 C102 114.9(7)
C98 C97 B1 120.4(7)
C102 C97 B1 124.7(7)
C99 C98 C97 123.8(8)
C100 C99 C98 119.1(8)
C101 C100 C99 119.3(8)
C100 C101 C102 120.3(8)
C101 C102 C97 122.6(8)
C121 B2 C103 106.7(7)
C121 B2 C115 111.3(6)
C103 B2 C115 111.2(7)
C121 B2 C109 111.3(6)
C103 B2 C109 109.6(6)
C115 B2 C109 106.8(6)
C108 C103 C104 113.9(8)
C108 C103 B2 121.8(8)
C104 C103 B2 124.3(8)
C105 C104 C103 122.3(10)
C106 C105 C104 121.2(11)
C105 C106 C107 118.2(10)
C106 C107 C108 120.3(11)
C103 C108 C107 124.0(10)
C110 C109 C114 114.7(7)
C110 C109 B2 124.6(7)
C114 C109 B2 120.6(7)
C111 C110 C109 123.2(8)
C110 C111 C112 120.1(8)
C113 C112 C111 119.1(8)
C112 C113 C114 119.5(8)
C113 C114 C109 123.4(7)
C120 C115 C116 114.7(7)
C120 C115 B2 126.4(7)
C116 C115 B2 118.9(7)
C117 C116 C115 122.4(8)
C116 C117 C118 121.2(8)
C119 C118 C117 118.5(8)
C118 C119 C120 120.2(8)
C119 C120 C115 123.0(8)
C126 C121 C122 114.2(7)
C126 C121 B2 125.7(7)
C122 C121 B2 120.0(7)
C123 C122 C121 122.9(8)
C124 C123 C122 120.5(8)
C123 C124 C125 118.8(8)
C126 C125 C124 119.6(8)
C125 C126 C121 124.0(8)
N1 C127 C128 174.1(48)

loop_
_geom_bond_atom_site_label_1
_geom_bond_atom_site_label_2
_geom_bond_distance
Pt1 P2 2.2496(18)
Pt1 P1 2.2603(19)
Pt1 S1 2.3529(17)
Pt1 S2 2.3806(17)
Pt1 Pt2 3.0690(5)
Pt1 Pd2 3.0690(5)
Pt1 Pt3 3.2159(5)
Pt1 Pd3 3.2159(5)
Pd1 P2 2.2496(18)
Pd1 P1 2.2603(19)
Pd1 S1 2.3529(17)
Pd1 S2 2.3806(17)
Pd1 Pt2 3.0690(5)
Pd1 Pd2 3.0690(5)
Pd1 Pt3 3.2159(5)
Pd1 Pd3 3.2159(5)
Pt2 P3 2.2560(18)
Pt2 P4 2.2739(18)
Pt2 S1 2.3687(18)
Pt2 S2 2.3858(17)
Pt2 Pt3 3.0878(5)
Pt2 Pd3 3.0878(5)
Pd2 P3 2.2560(18)
Pd2 P4 2.2739(18)
Pd2 S1 2.3687(18)
Pd2 S2 2.3858(17)
Pd2 Pt3 3.0878(5)
Pd2 Pd3 3.0878(5)
Pt3 P6 2.2499(18)
Pt3 P5 2.2702(18)
Pt3 S1 2.3434(17)
Pt3 S2 2.3791(17)
Pd3 P6 2.2499(18)
Pd3 P5 2.2702(18)
Pd3 S1 2.3434(17)
Pd3 S2 2.3791(17)
P1 C1 1.8055(74)
P1 C7 1.8093(86)
P1 C13 1.8330(74)
C1 C6 1.3878(105)
C1 C2 1.3932(108)
C2 C3 1.3883(119)
C3 C4 1.3729(131)
C4 C5 1.3743(134)
C5 C6 1.3809(118)
C7 C8 1.3782(117)
C7 C12 1.3946(124)
C8 C9 1.3988(144)
C9 C10 1.3543(172)
C10 C11 1.3716(168)
C11 C12 1.3792(133)
C13 C14 1.5343(101)
C14 P2 1.8238(72)
P2 C15 1.8032(74)
P2 C21 1.8095(76)
C15 C16 1.3857(112)
C15 C20 1.3866(110)
C16 C17 1.3908(118)
C17 C18 1.3836(130)
C18 C19 1.3710(136)
C19 C20 1.3899(125)
C21 C22 1.3821(106)
C21 C26 1.3933(102)
C22 C23 1.3836(118)
C23 C24 1.3819(124)
C24 C25 1.3751(133)
C25 C26 1.3748(124)
P3 C27 1.8084(71)
P3 C33 1.8177(71)
P3 C39 1.8340(71)
C27 C28 1.3812(102)
C27 C32 1.3911(104)
C28 C29 1.3785(112)
C29 C30 1.3651(127)
C30 C31 1.3948(122)
C31 C32 1.3995(110)
C33 C34 1.3829(96)
C33 C38 1.3968(100)
C34 C35 1.3846(107)
C35 C36 1.3882(122)
C36 C37 1.3753(118)
C37 C38 1.3859(105)
C39 C40 1.5184(96)
C40 P4 1.8442(72)
P4 C41 1.8138(71)
P4 C47 1.8242(75)
C41 C42 1.4026(101)
C41 C46 1.4062(101)
C42 C43 1.3796(108)
C43 C44 1.3826(115)
C44 C45 1.3773(114)
C45 C46 1.3869(105)
C47 C52 1.3717(112)
C47 C48 1.3917(113)
C48 C49 1.3815(128)
C49 C50 1.3624(159)
C50 C51 1.3800(153)
C51 C52 1.3908(115)
P5 C59 1.8163(73)
P5 C53 1.8228(73)
P5 C65 1.8367(76)
C53 C54 1.3896(99)
C53 C58 1.4037(105)
C54 C55 1.3927(120)
C55 C56 1.3750(122)
C56 C57 1.3706(110)
C57 C58 1.3777(110)
C59 C60 1.3784(108)
C59 C64 1.3894(107)
C60 C61 1.4098(121)
C61 C62 1.3771(137)
C62 C63 1.3654(127)
C63 C64 1.3837(110)
C65 C66 1.5249(98)
C66 P6 1.8226(71)
P6 C73 1.8069(71)
P6 C67 1.8153(78)
C67 C68 1.3860(107)
C67 C72 1.3979(109)
C68 C69 1.3850(120)
C69 C70 1.3756(133)
C70 C71 1.3771(128)
C71 C72 1.4005(119)
C73 C74 1.3771(107)
C73 C78 1.3991(107)
C74 C75 1.4000(109)
C75 C76 1.3748(121)
C76 C77 1.3808(123)
C77 C78 1.3890(108)
B1 C97 1.6403(113)
B1 C91 1.6479(106)
B1 C79 1.6554(104)
B1 C85 1.6611(108)
C79 C84 1.4005(102)
C79 C80 1.4042(108)
C80 C81 1.3896(116)
C81 C82 1.3741(138)
C82 C83 1.3608(139)
C83 C84 1.3930(114)
C85 C86 1.3871(110)
C85 C90 1.4226(107)
C86 C87 1.3997(114)
C87 C88 1.3761(148)
C88 C89 1.3827(152)
C89 C90 1.3931(117)
C91 C96 1.3981(99)
C91 C92 1.4059(102)
C92 C93 1.3933(106)
C93 C94 1.3700(123)
C94 C95 1.3840(122)
C95 C96 1.3793(106)
C97 C98 1.3967(105)
C97 C102 1.4005(103)
C98 C99 1.3959(114)
C99 C100 1.3830(130)
C100 C101 1.3826(130)
C101 C102 1.3915(110)
B2 C121 1.6337(116)
B2 C103 1.6413(115)
B2 C115 1.6550(117)
B2 C109 1.6630(118)
C103 C108 1.3802(125)
C103 C104 1.4085(118)
C104 C105 1.3934(132)
C105 C106 1.3604(165)
C106 C107 1.3719(161)
C107 C108 1.3868(124)
C109 C110 1.3906(105)
C109 C114 1.4040(107)
C110 C111 1.3903(117)
C111 C112 1.3902(121)
C112 C113 1.3786(111)
C113 C114 1.3959(108)
C115 C120 1.3969(108)
C115 C116 1.4059(107)
C116 C117 1.3764(114)
C117 C118 1.3764(124)
C118 C119 1.3726(130)
C119 C120 1.3890(119)
C121 C126 1.4051(109)
C121 C122 1.4071(108)
C122 C123 1.3861(114)
C123 C124 1.3837(126)
C124 C125 1.3886(119)
C125 C126 1.3826(108)
N1 C127 1.1665(286)
C127 C128 1.5364(295)
